data_7133921
loop_
_publ_author_name
'Harsha, Priyasha'
'Das, Dinabandhu'

_publ_section_title
;
 Bidirectional strain release in a thermosalient organic salt crystal
 induced by anisotropic thermal expansion and phase transformation.
;
_journal_issue 95
_journal_name_full 'Chemical communications (Cambridge, England)'
_journal_page_first 14105
_journal_page_last 14108
_journal_paper_doi 10.1039/d4cc04764h
_journal_volume 60
_journal_year 2024
_chemical_formula_moiety 'C4 H O4, C3 H5 N2'
_chemical_formula_sum 'C7 H6 N2 O4'
_chemical_formula_weight 182.14
_space_group_crystal_system monoclinic
_space_group_IT_number 14
_space_group_name_Hall '-P 2ybc'
_space_group_name_H-M_alt 'P 1 21/c 1'
_atom_sites_solution_hydrogens mixed
_audit_creation_method SHELXL-2019/3
_audit_update_record
;
2024-09-13 deposited with the CCDC.	2024-11-01 downloaded from the CCDC.
;
_cell_angle_alpha 90
_cell_angle_beta 99.340(5)
_cell_angle_gamma 90
_cell_formula_units_Z 4
_cell_length_a 9.4270(12)
_cell_length_b 10.9529(16)
_cell_length_c 7.6965(10)
_cell_measurement_reflns_used 5076
_cell_measurement_temperature 450(2)
_cell_measurement_theta_max 28.12
_cell_measurement_theta_min 2.19
_cell_volume 784.15(18)
_computing_cell_refinement 'Bruker SAINT'
_computing_data_collection 'Bruker APEX3'
_computing_data_reduction 'Bruker SAINT'
_computing_molecular_graphics 'XSeed (Barbour 2017)'
_computing_structure_refinement 'SHELXL-2019/2 (Sheldrick, 2019)'
_computing_structure_solution 'SHELXT 2018/2 (Sheldrick, 2018)'
_diffrn_ambient_temperature 450(2)
_diffrn_measured_fraction_theta_full 0.984
_diffrn_measured_fraction_theta_max 0.985
_diffrn_measurement_device_type 'Bruker APEX-III CMOS detector'
_diffrn_measurement_method '\f and \w scans'
_diffrn_radiation_type MoK\a
_diffrn_radiation_wavelength 0.71073
_diffrn_reflns_av_R_equivalents 0.0254
_diffrn_reflns_av_unetI/netI 0.0156
_diffrn_reflns_Laue_measured_fraction_full 0.984
_diffrn_reflns_Laue_measured_fraction_max 0.985
_diffrn_reflns_limit_h_max 11
_diffrn_reflns_limit_h_min -12
_diffrn_reflns_limit_k_max 14
_diffrn_reflns_limit_k_min -14
_diffrn_reflns_limit_l_max 10
_diffrn_reflns_limit_l_min -10
_diffrn_reflns_number 14226
_diffrn_reflns_point_group_measured_fraction_full 0.984
_diffrn_reflns_point_group_measured_fraction_max 0.985
_diffrn_reflns_theta_full 25.000
_diffrn_reflns_theta_max 28.405
_diffrn_reflns_theta_min 2.873
_diffrn_source Microfocus
_exptl_absorpt_coefficient_mu 0.129
_exptl_absorpt_correction_T_max 0.7457
_exptl_absorpt_correction_T_min 0.7006
_exptl_absorpt_correction_type none
_exptl_absorpt_process_details SADABS
_exptl_crystal_colour colourless
_exptl_crystal_density_diffrn 1.543
_exptl_crystal_density_meas ?
_exptl_crystal_description Block
_exptl_crystal_F_000 376
_exptl_crystal_recrystallization_method 'Re-crystallisation from solvent: Mixture of Methanol and Water'
_exptl_crystal_size_max 0.298
_exptl_crystal_size_mid 0.258
_exptl_crystal_size_min 0.150
_refine_diff_density_max 0.233
_refine_diff_density_min -0.158
_refine_diff_density_rms 0.031
_refine_ls_extinction_method none
_refine_ls_goodness_of_fit_ref 1.083
_refine_ls_hydrogen_treatment mixed
_refine_ls_matrix_type full
_refine_ls_number_parameters 142
_refine_ls_number_reflns 1941
_refine_ls_number_restraints 1
_refine_ls_restrained_S_all 1.084
_refine_ls_R_factor_all 0.0650
_refine_ls_R_factor_gt 0.0519
_refine_ls_shift/su_max 0.000
_refine_ls_shift/su_mean 0.000
_refine_ls_structure_factor_coef Fsqd
_refine_ls_weighting_details 'w=1/[\s^2^(Fo^2^)+(0.0784P)^2^+0.1247P] where P=(Fo^2^+2Fc^2^)/3'
_refine_ls_weighting_scheme calc
_refine_ls_wR_factor_gt 0.1509
_refine_ls_wR_factor_ref 0.1610
_reflns_Friedel_coverage 0.000
_reflns_number_gt 1482
_reflns_number_total 1941
_reflns_threshold_expression 'I > 2\s(I)'
_cod_data_source_file d4cc04764h4.cif
_cod_data_source_block SQIM450K_HT
_cod_depositor_comments
;
The following automatic conversions were performed:

data item '_exptl_crystal_density_meas' value 'not measured' was
changed to '?' -- the value is perceived as not measured.

Automatic conversion script
Id: cif_fix_values 8170 2020-07-09 18:12:32Z antanas 

 Adding full bibliography for 7133913--7133921.cif.
;
_cod_original_sg_symbol_H-M 'P 21/c'
_cod_database_code 7133921
_shelx_shelxl_version_number 2019/3
_shelx_space_group_comment
;
The symmetry employed for this shelxl refinement is uniquely defined
by the following loop, which should always be used as a source of
symmetry information in preference to the above space-group names.
They are only intended as comments.
;

loop_
_space_group_symop_operation_xyz
'x, y, z'
'-x, y+1/2, -z+1/2'
'-x, -y, -z'
'x, -y-1/2, z-1/2'

loop_
_atom_site_label
_atom_site_type_symbol
_atom_site_fract_x
_atom_site_fract_y
_atom_site_fract_z
_atom_site_U_iso_or_equiv
_atom_site_adp_type
_atom_site_occupancy
_atom_site_site_symmetry_order
_atom_site_calc_flag
_atom_site_refinement_flags_posn
_atom_site_refinement_flags_adp
_atom_site_refinement_flags_occupancy
_atom_site_disorder_assembly
_atom_site_disorder_group
O1 O 1.02204(11) 0.87905(9) 0.18592(19) 0.0696(4) Uani 1 1 d . . . . .
O3 O 0.69687(13) 0.60694(11) 0.3337(2) 0.0804(4) Uani 1 1 d . . . . .
O4 O 1.01653(13) 0.59586(10) 0.2168(2) 0.0770(4) Uani 1 1 d . . . . .
O2 O 0.70479(14) 0.89940(11) 0.3009(2) 0.0882(5) Uani 1 1 d . . . . .
C3 C 0.78358(15) 0.68138(13) 0.2939(2) 0.0544(4) Uani 1 1 d . . . . .
C2 C 0.78641(15) 0.81733(13) 0.2793(2) 0.0567(4) Uani 1 1 d . . . . .
C4 C 0.92327(15) 0.67843(12) 0.2423(2) 0.0521(4) Uani 1 1 d . . . . .
C1 C 0.93030(15) 0.80627(12) 0.2268(2) 0.0518(4) Uani 1 1 d . . . . .
N1 N 0.45354(17) 0.70912(17) 0.4446(2) 0.0758(5) Uani 1 1 d . . . . .
N2 N 0.25597(17) 0.71545(18) 0.5414(2) 0.0773(5) Uani 1 1 d . . . . .
C5 C 0.4227(2) 0.8267(2) 0.4636(3) 0.0830(6) Uani 1 1 d . . . . .
C7 C 0.3496(2) 0.6431(2) 0.4917(3) 0.0814(6) Uani 1 1 d . . . . .
C6 C 0.2977(2) 0.8315(2) 0.5251(3) 0.0818(6) Uani 1 1 d D . . . .
H1 H 0.537(3) 0.678(3) 0.402(4) 0.129(9) Uiso 1 1 d . . . . .
H5 H 0.479(3) 0.883(2) 0.434(3) 0.114(8) Uiso 1 1 d . . . . .
H2 H 0.165(3) 0.691(3) 0.583(4) 0.129(9) Uiso 1 1 d . . . . .
H7 H 0.345(3) 0.550(4) 0.498(4) 0.174(13) Uiso 1 1 d . . . . .
H6 H 0.248(2) 0.8985(19) 0.554(3) 0.124(9) Uiso 1 1 d D . . . .
H4 H 0.993(2) 0.515(2) 0.258(3) 0.115(9) Uiso 1 1 d . . . . .

loop_
_atom_site_aniso_label
_atom_site_aniso_U_11
_atom_site_aniso_U_22
_atom_site_aniso_U_33
_atom_site_aniso_U_23
_atom_site_aniso_U_13
_atom_site_aniso_U_12
O1 0.0588(6) 0.0391(5) 0.1219(10) 0.0020(5) 0.0475(6) -0.0046(4)
O3 0.0640(7) 0.0537(6) 0.1359(12) 0.0089(7) 0.0532(7) -0.0087(5)
O4 0.0656(7) 0.0391(6) 0.1396(12) 0.0041(6) 0.0563(7) 0.0054(5)
O2 0.0716(8) 0.0536(7) 0.1532(13) 0.0020(7) 0.0594(8) 0.0129(6)
C3 0.0481(7) 0.0433(7) 0.0776(9) 0.0022(6) 0.0277(6) -0.0018(5)
C2 0.0505(8) 0.0434(7) 0.0826(10) 0.0011(7) 0.0302(7) 0.0006(6)
C4 0.0477(7) 0.0379(7) 0.0763(9) 0.0006(6) 0.0266(6) -0.0005(5)
C1 0.0468(7) 0.0383(7) 0.0755(9) 0.0009(6) 0.0261(6) 0.0004(5)
N1 0.0569(8) 0.0833(11) 0.0939(11) 0.0003(9) 0.0328(7) 0.0049(8)
N2 0.0560(8) 0.0947(12) 0.0875(10) 0.0005(9) 0.0305(7) -0.0114(8)
C5 0.0855(13) 0.0697(12) 0.0993(14) -0.0002(10) 0.0317(11) -0.0249(10)
C7 0.0771(12) 0.0628(11) 0.1090(16) 0.0096(10) 0.0289(11) -0.0032(9)
C6 0.0813(13) 0.0704(12) 0.0974(14) -0.0142(10) 0.0262(10) 0.0119(10)

loop_
_atom_type_symbol
_atom_type_description
_atom_type_scat_dispersion_real
_atom_type_scat_dispersion_imag
_atom_type_scat_source
C C 0.0033 0.0016 'International Tables Vol C Tables 4.2.6.8 and 6.1.1.4'
H H 0.0000 0.0000 'International Tables Vol C Tables 4.2.6.8 and 6.1.1.4'
N N 0.0061 0.0033 'International Tables Vol C Tables 4.2.6.8 and 6.1.1.4'
O O 0.0106 0.0060 'International Tables Vol C Tables 4.2.6.8 and 6.1.1.4'

loop_
_geom_angle_atom_site_label_1
_geom_angle_atom_site_label_2
_geom_angle_atom_site_label_3
_geom_angle
_geom_angle_site_symmetry_1
_geom_angle_site_symmetry_3
_geom_angle_publ_flag
O3 C3 C4 137.01(13) . . ?
O3 C3 C2 134.52(12) . . ?
C4 C3 C2 88.47(10) . . ?
O2 C2 C1 136.68(13) . . ?
O2 C2 C3 135.20(13) . . ?
C1 C2 C3 88.13(10) . . ?
O4 C4 C1 129.62(12) . . ?
O4 C4 C3 137.00(12) . . ?
C1 C4 C3 93.38(10) . . ?
O1 C1 C4 134.25(12) . . ?
O1 C1 C2 135.72(12) . . ?
C4 C1 C2 90.02(10) . . ?
C7 N1 C5 108.40(17) . . ?
C7 N2 C6 109.21(17) . . ?
N1 C5 C6 107.22(17) . . ?
N2 C7 N1 108.68(19) . . ?
C5 C6 N2 106.48(17) . . ?

loop_
_geom_bond_atom_site_label_1
_geom_bond_atom_site_label_2
_geom_bond_distance
_geom_bond_site_symmetry_2
_geom_bond_publ_flag
O1 C1 1.2533(16) . ?
O3 C3 1.2281(16) . ?
O4 C4 1.2983(16) . ?
O2 C2 1.2121(17) . ?
C3 C4 1.4362(18) . ?
C3 C2 1.494(2) . ?
C2 C1 1.4819(18) . ?
C4 C1 1.4078(19) . ?
N1 C7 1.315(2) . ?
N1 C5 1.334(3) . ?
N2 C7 1.290(3) . ?
N2 C6 1.343(3) . ?
C5 C6 1.341(3) . ?
